data_4315446
loop_
_publ_author_name
'Maurizio Casarin'
'Thomas Devic'
'Alessia Famengo'
'Daniel Forrer'
'Silvia Gross'
'Eugenio Tondello'
'Andrea Vittadini'

_publ_section_title
;
 Molecular, Electronic, and Crystal Structures of Self-Assembled
 Hydrothermally Synthesized Zn(II)-Mercaptonicotinate: A Combined
 Spectroscopic and Theoretical Approach
;
_journal_name_full 'Inorganic Chemistry'
_journal_page_first 4099
_journal_page_last 4108
_journal_paper_doi 10.1021/ic902076r
_journal_volume 49
_journal_year 2010
_chemical_formula_moiety C48H32N8O16S8Zn4
_chemical_formula_sum 'C48 H32 N8 O16 S8 Zn4'
_chemical_formula_weight 1494.78
_chemical_name_systematic
;
zinc bis(2-mercaptonicotinate)
;
_space_group_IT_number 14
_symmetry_cell_setting monoclinic
_symmetry_space_group_name_Hall '-P 2ybc'
_symmetry_space_group_name_H-M 'P 1 21/c 1'
_atom_sites_solution_hydrogens geom
_atom_sites_solution_primary direct
_atom_sites_solution_secondary difmap
_audit_creation_method SHELXL-97
_cell_angle_alpha 90.00
_cell_angle_beta 96.30(3)
_cell_angle_gamma 90.00
_cell_formula_units_Z 1
_cell_length_a 13.403(3)
_cell_length_b 12.843(3)
_cell_length_c 7.5005(15)
_cell_measurement_reflns_used 3848
_cell_measurement_temperature 293(2)
_cell_measurement_theta_max 28.31
_cell_measurement_theta_min 1.53
_cell_volume 1283.3(5)
_computing_cell_refinement SAINT
_computing_data_collection SAINT
_computing_data_reduction SAINT
_computing_structure_refinement 'SHELXL-97 (Sheldrick, 1997)'
_computing_structure_solution 'SHELXS-97 (Sheldrick, 1997)'
_diffrn_ambient_temperature 293(2)
_diffrn_measured_fraction_theta_full 0.993
_diffrn_measured_fraction_theta_max 0.993
_diffrn_measurement_device_type 'CCD area detector'
_diffrn_measurement_method 'phi and omega scans'
_diffrn_radiation_monochromator graphite
_diffrn_radiation_source 'fine-focus sealed tube'
_diffrn_radiation_type MoK\a
_diffrn_radiation_wavelength 0.71073
_diffrn_reflns_av_R_equivalents 0.0875
_diffrn_reflns_av_sigmaI/netI 0.1150
_diffrn_reflns_limit_h_max 17
_diffrn_reflns_limit_h_min -17
_diffrn_reflns_limit_k_max 17
_diffrn_reflns_limit_k_min -9
_diffrn_reflns_limit_l_max 10
_diffrn_reflns_limit_l_min -9
_diffrn_reflns_number 8381
_diffrn_reflns_theta_full 28.32
_diffrn_reflns_theta_max 28.32
_diffrn_reflns_theta_min 1.53
_exptl_absorpt_coefficient_mu 2.255
_exptl_absorpt_correction_T_max 0.9152
_exptl_absorpt_correction_T_min 0.4657
_exptl_absorpt_correction_type multi-scan
_exptl_absorpt_process_details SADABS
_exptl_crystal_colour yellow
_exptl_crystal_density_diffrn 1.934
_exptl_crystal_density_method 'not measured'
_exptl_crystal_description needle
_exptl_crystal_F_000 752
_exptl_crystal_size_max 0.40
_exptl_crystal_size_mid 0.05
_exptl_crystal_size_min 0.04
_refine_diff_density_max 1.149
_refine_diff_density_min -1.494
_refine_diff_density_rms 0.209
_refine_ls_extinction_method none
_refine_ls_goodness_of_fit_ref 1.085
_refine_ls_hydrogen_treatment constr
_refine_ls_matrix_type full
_refine_ls_number_parameters 190
_refine_ls_number_reflns 3170
_refine_ls_number_restraints 0
_refine_ls_restrained_S_all 1.085
_refine_ls_R_factor_all 0.1271
_refine_ls_R_factor_gt 0.0802
_refine_ls_shift/su_max 0.000
_refine_ls_shift/su_mean 0.000
_refine_ls_structure_factor_coef Fsqd
_refine_ls_weighting_details 'calc w=1/[\s^2^(Fo^2^)+(0.0954P)^2^+0.0000P] where P=(Fo^2^+2Fc^2^)/3'
_refine_ls_weighting_scheme calc
_refine_ls_wR_factor_gt 0.1797
_refine_ls_wR_factor_ref 0.1990
_reflns_number_gt 2105
_reflns_number_total 3170
_reflns_threshold_expression >2sigma(I)
_cod_data_source_file ic902076r_si_001_2.cif
_cod_data_source_block corr
_cod_original_cell_volume 1283.3(4)
_cod_database_code 4315446

loop_
_symmetry_equiv_pos_as_xyz
'x, y, z'
'-x, y+1/2, -z+1/2'
'-x, -y, -z'
'x, -y-1/2, z-1/2'

loop_
_atom_site_label
_atom_site_type_symbol
_atom_site_fract_x
_atom_site_fract_y
_atom_site_fract_z
_atom_site_U_iso_or_equiv
_atom_site_adp_type
_atom_site_occupancy
_atom_site_symmetry_multiplicity
_atom_site_calc_flag
_atom_site_refinement_flags
_atom_site_disorder_assembly
_atom_site_disorder_group
Zn1 Zn 0.73409(5) 0.41707(6) 0.07795(10) 0.0201(3) Uani 1 1 d . . .
O1 O 0.7977(3) 0.5564(4) 0.1568(7) 0.0308(12) Uani 1 1 d . . .
O2 O 0.8538(3) 0.7179(4) 0.1551(8) 0.0388(15) Uani 1 1 d . . .
C1 C 0.7888(4) 0.6513(5) 0.1132(9) 0.0206(14) Uani 1 1 d . . .
C2 C 0.6910(4) 0.6905(5) 0.0146(8) 0.0151(13) Uani 1 1 d . . .
C3 C 0.6762(5) 0.7967(5) 0.0172(9) 0.0241(15) Uani 1 1 d . . .
H3 H 0.7265 0.8379 0.0762 0.029 Uiso 1 1 calc R . .
C4 C 0.5906(5) 0.8456(6) -0.0629(10) 0.0285(17) Uani 1 1 d . . .
H4 H 0.5837 0.9176 -0.0617 0.034 Uiso 1 1 calc R . .
C5 C 0.5169(4) 0.7827(5) -0.1435(8) 0.0206(14) Uani 1 1 d . . .
H5 H 0.4573 0.8116 -0.1966 0.025 Uiso 1 1 calc R . .
N1 N 0.5303(4) 0.6797(4) -0.1461(7) 0.0197(12) Uani 1 1 d . . .
H1 H 0.4813 0.6427 -0.1955 0.024 Uiso 1 1 calc R . .
C6 C 0.6154(4) 0.6274(5) -0.0770(8) 0.0168(13) Uani 1 1 d . . .
S1 S 0.61464(12) 0.49722(14) -0.1266(2) 0.0259(4) Uani 1 1 d . . .
O11 O 0.6741(3) 0.2752(4) -0.0558(7) 0.0290(12) Uani 1 1 d . . .
O12 O 0.6657(3) 0.3766(3) 0.3005(6) 0.0198(10) Uani 1 1 d . . .
C11 C 0.7086(4) 0.1873(5) -0.0836(8) 0.0163(13) Uani 1 1 d . . .
C12 C 0.8021(4) 0.1465(5) 0.0242(8) 0.0154(13) Uani 1 1 d . . .
C13 C 0.8074(5) 0.0405(5) 0.0512(9) 0.0242(15) Uani 1 1 d . . .
H13 H 0.7533 -0.0009 0.0074 0.029 Uiso 1 1 calc R . .
C14 C 0.8912(5) -0.0058(6) 0.1420(10) 0.0305(17) Uani 1 1 d . . .
H14 H 0.8934 -0.0772 0.1626 0.037 Uiso 1 1 calc R . .
C15 C 0.9690(5) 0.0553(6) 0.1991(10) 0.0304(18) Uani 1 1 d . . .
H15 H 1.0268 0.0256 0.2577 0.036 Uiso 1 1 calc R . .
N11 N 0.9650(4) 0.1583(5) 0.1734(7) 0.0214(12) Uani 1 1 d . . .
H11 H 1.0179 0.1942 0.2074 0.026 Uiso 1 1 calc R . .
C16 C 0.8820(4) 0.2103(5) 0.0963(8) 0.0169(13) Uani 1 1 d . . .
S11 S 0.89441(11) 0.34382(14) 0.0926(2) 0.0239(4) Uani 1 1 d . . .

loop_
_atom_site_aniso_label
_atom_site_aniso_U_11
_atom_site_aniso_U_22
_atom_site_aniso_U_33
_atom_site_aniso_U_23
_atom_site_aniso_U_13
_atom_site_aniso_U_12
Zn1 0.0170(4) 0.0157(4) 0.0255(4) 0.0024(3) -0.0074(3) 0.0008(3)
O1 0.026(2) 0.015(3) 0.045(3) 0.006(2) -0.022(2) -0.005(2)
O2 0.018(2) 0.019(3) 0.073(4) 0.005(3) -0.024(2) -0.007(2)
C1 0.012(3) 0.021(4) 0.027(3) -0.002(3) -0.007(3) 0.003(3)
C2 0.011(3) 0.013(3) 0.020(3) 0.005(2) -0.004(2) 0.002(2)
C3 0.020(3) 0.016(4) 0.033(4) 0.000(3) -0.012(3) -0.007(3)
C4 0.021(3) 0.016(4) 0.045(4) 0.000(3) -0.013(3) 0.004(3)
C5 0.014(3) 0.020(4) 0.025(3) 0.010(3) -0.008(2) 0.004(3)
N1 0.016(2) 0.020(3) 0.021(3) 0.000(2) -0.009(2) -0.001(2)
C6 0.016(3) 0.018(3) 0.015(3) 0.008(2) -0.003(2) 0.001(3)
S1 0.0266(8) 0.0169(9) 0.0301(9) -0.0028(7) -0.0156(7) -0.0001(7)
O11 0.023(2) 0.021(3) 0.038(3) -0.007(2) -0.018(2) 0.007(2)
O12 0.0135(19) 0.018(2) 0.025(2) 0.0081(19) -0.0099(18) -0.0029(18)
C11 0.009(3) 0.016(3) 0.023(3) -0.002(3) -0.003(2) -0.001(2)
C12 0.014(3) 0.018(3) 0.014(3) 0.002(2) -0.002(2) 0.003(2)
C13 0.017(3) 0.020(4) 0.034(4) 0.007(3) -0.004(3) -0.002(3)
C14 0.025(3) 0.020(4) 0.045(4) 0.001(3) -0.008(3) 0.001(3)
C15 0.020(3) 0.034(5) 0.033(4) 0.002(3) -0.015(3) 0.006(3)
N11 0.013(2) 0.024(3) 0.025(3) -0.004(2) -0.007(2) 0.001(2)
C16 0.012(3) 0.022(4) 0.016(3) 0.003(3) -0.003(2) 0.000(2)
S11 0.0151(7) 0.0181(9) 0.0371(10) -0.0027(7) -0.0043(7) -0.0034(6)

loop_
_atom_type_symbol
_atom_type_description
_atom_type_scat_dispersion_real
_atom_type_scat_dispersion_imag
_atom_type_scat_source
C C 0.0033 0.0016 'International Tables Vol C Tables 4.2.6.8 and 6.1.1.4'
H H 0.0000 0.0000 'International Tables Vol C Tables 4.2.6.8 and 6.1.1.4'
N N 0.0061 0.0033 'International Tables Vol C Tables 4.2.6.8 and 6.1.1.4'
O O 0.0106 0.0060 'International Tables Vol C Tables 4.2.6.8 and 6.1.1.4'
S S 0.1246 0.1234 'International Tables Vol C Tables 4.2.6.8 and 6.1.1.4'
Zn Zn 0.2839 1.4301 'International Tables Vol C Tables 4.2.6.8 and 6.1.1.4'

loop_
_geom_angle_atom_site_label_1
_geom_angle_atom_site_label_2
_geom_angle_atom_site_label_3
_geom_angle
_geom_angle_site_symmetry_1
_geom_angle_site_symmetry_3
_geom_angle_publ_flag
O1 Zn1 O12 101.3(2) . . ?
O1 Zn1 O11 169.3(2) . . ?
O12 Zn1 O11 89.30(19) . . ?
O1 Zn1 S1 92.20(13) . . ?
O12 Zn1 S1 108.11(12) . . ?
O11 Zn1 S1 82.79(12) . . ?
O1 Zn1 S11 89.23(14) . . ?
O12 Zn1 S11 110.43(13) . . ?
O11 Zn1 S11 88.64(12) . . ?
S1 Zn1 S11 140.34(7) . . ?
C1 O1 Zn1 138.2(4) . . ?
O2 C1 O1 123.9(5) . . ?
O2 C1 C2 116.1(6) . . ?
O1 C1 C2 119.9(5) . . ?
C3 C2 C6 118.5(5) . . ?
C3 C2 C1 116.1(5) . . ?
C6 C2 C1 125.4(6) . . ?
C2 C3 C4 123.8(6) . . ?
C2 C3 H3 118.1 . . ?
C4 C3 H3 118.1 . . ?
C5 C4 C3 116.6(7) . . ?
C5 C4 H4 121.7 . . ?
C3 C4 H4 121.7 . . ?
N1 C5 C4 120.1(6) . . ?
N1 C5 H5 120.0 . . ?
C4 C5 H5 120.0 . . ?
C5 N1 C6 125.8(5) . . ?
C5 N1 H1 117.1 . . ?
C6 N1 H1 117.1 . . ?
N1 C6 C2 115.0(6) . . ?
N1 C6 S1 114.2(5) . . ?
C2 C6 S1 130.7(5) . . ?
C6 S1 Zn1 107.5(2) . . ?
C11 O11 Zn1 134.9(4) . . ?
C11 O12 Zn1 120.3(4) 4_566 . ?
O11 C11 O12 123.0(5) . 4_565 ?
O11 C11 C12 121.8(5) . . ?
O12 C11 C12 115.1(5) 4_565 . ?
C13 C12 C16 119.6(5) . . ?
C13 C12 C11 116.7(5) . . ?
C16 C12 C11 123.7(6) . . ?
C12 C13 C14 121.6(6) . . ?
C12 C13 H13 119.2 . . ?
C14 C13 H13 119.2 . . ?
C15 C14 C13 117.9(7) . . ?
C15 C14 H14 121.0 . . ?
C13 C14 H14 121.0 . . ?
C14 C15 N11 121.1(6) . . ?
C14 C15 H15 119.4 . . ?
N11 C15 H15 119.4 . . ?
C15 N11 C16 124.1(6) . . ?
C15 N11 H11 117.9 . . ?
C16 N11 H11 117.9 . . ?
N11 C16 C12 115.2(6) . . ?
N11 C16 S11 114.6(5) . . ?
C12 C16 S11 130.1(5) . . ?
C16 S11 Zn1 108.1(2) . . ?

loop_
_geom_bond_atom_site_label_1
_geom_bond_atom_site_label_2
_geom_bond_distance
_geom_bond_site_symmetry_2
_geom_bond_publ_flag
Zn1 O1 2.042(5) . ?
Zn1 O12 2.057(5) . ?
Zn1 O11 2.190(5) . ?
Zn1 S1 2.3319(18) . ?
Zn1 S11 2.3373(18) . ?
O1 C1 1.263(8) . ?
O2 C1 1.237(8) . ?
C1 C2 1.519(8) . ?
C2 C3 1.378(9) . ?
C2 C6 1.416(8) . ?
C3 C4 1.386(9) . ?
C3 H3 0.9300 . ?
C4 C5 1.365(9) . ?
C4 H4 0.9300 . ?
C5 N1 1.335(9) . ?
C5 H5 0.9300 . ?
N1 C6 1.375(7) . ?
N1 H1 0.8600 . ?
C6 S1 1.712(7) . ?
O11 C11 1.247(7) . ?
O12 C11 1.284(7) 4_566 ?
C11 O12 1.284(7) 4_565 ?
C11 C12 1.509(8) . ?
C12 C13 1.377(9) . ?
C12 C16 1.409(8) . ?
C13 C14 1.382(9) . ?
C13 H13 0.9300 . ?
C14 C15 1.337(9) . ?
C14 H14 0.9300 . ?
C15 N11 1.338(9) . ?
C15 H15 0.9300 . ?
N11 C16 1.371(8) . ?
N11 H11 0.8600 . ?
C16 S11 1.723(7) . ?
